data_7205614
loop_
_publ_author_name
'Prikhodchenko, Petr V.'
'Medvedev, Alexander G.'
'Tripol'skaya, Tatiana A.'
'Churakov, Andrei V.'
'Wolanov, Yitzhak'
'Howard, Judith A. K.'
'Lev, Ovadia'

_publ_section_title
;
 Crystal structures of natural amino acid perhydrates
;
_journal_issue 7
_journal_name_full CrystEngComm
_journal_page_first 2399
_journal_paper_doi 10.1039/c0ce00481b
_journal_volume 13
_journal_year 2011
_chemical_absolute_configuration syn
_chemical_formula_moiety 'C6 H13 N O2, H2 O2'
_chemical_formula_sum 'C6 H15 N O4'
_chemical_formula_weight 165.19
_chemical_name_common
;(2S,3S)-2-Amino-3-methylpentanoic acid hydrogen peroxide
solvate
;
_chemical_name_systematic
;
(2S,3S)-2-Amino-3-methylpentanoic acid
hydrogen peroxide solvate
;
_space_group_IT_number 5
_symmetry_cell_setting monoclinic
_symmetry_space_group_name_Hall 'C 2y'
_symmetry_space_group_name_H-M 'C 1 2 1'
_atom_sites_solution_hydrogens difmap
_atom_sites_solution_primary direct
_atom_sites_solution_secondary difmap
_audit_creation_method SHELXL-97
_cell_angle_alpha 90.00
_cell_angle_beta 98.162(4)
_cell_angle_gamma 90.00
_cell_formula_units_Z 4
_cell_length_a 9.906(3)
_cell_length_b 7.645(2)
_cell_length_c 11.427(3)
_cell_measurement_reflns_used 2968
_cell_measurement_temperature 173(2)
_cell_measurement_theta_max 30.435
_cell_measurement_theta_min 3.379
_cell_volume 856.6(4)
_computing_structure_refinement 'SHELXL-97 (Sheldrick, 1997)'
_computing_structure_solution 'SHELXS-97 (Sheldrick, 1990)'
_diffrn_ambient_temperature 173(2)
_diffrn_measured_fraction_theta_full 0.997
_diffrn_measured_fraction_theta_max 0.997
_diffrn_measurement_device_type 'Bruker SMART APEX II'
_diffrn_measurement_method \w
_diffrn_radiation_monochromator graphite
_diffrn_radiation_source 'fine-focus sealed tube'
_diffrn_radiation_type MoK\a
_diffrn_radiation_wavelength 0.71073
_diffrn_reflns_av_R_equivalents 0.0334
_diffrn_reflns_av_sigmaI/netI 0.0265
_diffrn_reflns_limit_h_max 13
_diffrn_reflns_limit_h_min -13
_diffrn_reflns_limit_k_max 10
_diffrn_reflns_limit_k_min -10
_diffrn_reflns_limit_l_max 15
_diffrn_reflns_limit_l_min -15
_diffrn_reflns_number 4736
_diffrn_reflns_theta_full 28.99
_diffrn_reflns_theta_max 28.99
_diffrn_reflns_theta_min 3.38
_diffrn_standards_decay_% 0
_diffrn_standards_interval_time 0
_diffrn_standards_number 0
_exptl_absorpt_coefficient_mu 0.106
_exptl_absorpt_correction_T_max 0.9790
_exptl_absorpt_correction_T_min 0.9607
_exptl_absorpt_correction_type multi-scan
_exptl_absorpt_process_details 'SADABS (Bruker, 2004)'
_exptl_crystal_colour colourless
_exptl_crystal_density_diffrn 1.281
_exptl_crystal_density_method 'not measured'
_exptl_crystal_description block
_exptl_crystal_F_000 360
_exptl_crystal_size_max 0.38
_exptl_crystal_size_mid 0.25
_exptl_crystal_size_min 0.20
_refine_diff_density_max 0.256
_refine_diff_density_min -0.137
_refine_diff_density_rms 0.039
_refine_ls_extinction_method none
_refine_ls_goodness_of_fit_ref 1.091
_refine_ls_hydrogen_treatment mixed
_refine_ls_matrix_type full
_refine_ls_number_parameters 122
_refine_ls_number_reflns 1224
_refine_ls_number_restraints 1
_refine_ls_restrained_S_all 1.091
_refine_ls_R_factor_all 0.0276
_refine_ls_R_factor_gt 0.0270
_refine_ls_shift/su_max 0.000
_refine_ls_shift/su_mean 0.000
_refine_ls_structure_factor_coef Fsqd
_refine_ls_weighting_details 'calc w=1/[\s^2^(Fo^2^)+(0.0457P)^2^+0.0998P] where P=(Fo^2^+2Fc^2^)/3'
_refine_ls_weighting_scheme calc
_refine_ls_wR_factor_gt 0.0725
_refine_ls_wR_factor_ref 0.0728
_reflns_number_gt 1199
_reflns_number_total 1224
_reflns_threshold_expression I>2\s(I)
_cod_data_source_file c0ce00481b.txt
_cod_data_source_block Ile98
_cod_original_cell_volume 856.5(4)
_cod_original_sg_symbol_H-M 'C 2'
_cod_database_code 7205614

loop_
_symmetry_equiv_pos_as_xyz
'x, y, z'
'-x, y, -z'
'x+1/2, y+1/2, z'
'-x+1/2, y+1/2, -z'

loop_
_atom_site_label
_atom_site_type_symbol
_atom_site_fract_x
_atom_site_fract_y
_atom_site_fract_z
_atom_site_U_iso_or_equiv
_atom_site_adp_type
_atom_site_occupancy
_atom_site_symmetry_multiplicity
_atom_site_calc_flag
_atom_site_refinement_flags
_atom_site_disorder_assembly
_atom_site_disorder_group
O3 O 0.56116(9) 0.74109(13) 0.87505(8) 0.0219(2) Uani 1 1 d . . .
O4 O 0.53029(9) 0.45183(13) 0.86359(9) 0.0242(2) Uani 1 1 d . . .
N1 N 0.30296(11) 0.80878(15) 0.89183(10) 0.0189(2) Uani 1 1 d . . .
C1 C 0.48824(11) 0.60605(17) 0.86393(10) 0.0174(2) Uani 1 1 d . . .
C2 C 0.33252(11) 0.63267(15) 0.84463(10) 0.0156(2) Uani 1 1 d . . .
H21 H 0.2904 0.5418 0.8910 0.019 Uiso 1 1 calc R . .
C3 C 0.30475(19) 0.6961(3) 0.50227(13) 0.0389(4) Uani 1 1 d . . .
H33 H 0.3515 0.7791 0.4564 0.058 Uiso 1 1 calc R . .
H32 H 0.2060 0.7046 0.4780 0.058 Uiso 1 1 calc R . .
H31 H 0.3352 0.5770 0.4881 0.058 Uiso 1 1 calc R . .
C4 C 0.33830(14) 0.7391(2) 0.63367(12) 0.0265(3) Uani 1 1 d . . .
H42 H 0.3051 0.8585 0.6475 0.032 Uiso 1 1 calc R . .
H41 H 0.4386 0.7387 0.6562 0.032 Uiso 1 1 calc R . .
C5 C 0.27491(11) 0.61035(16) 0.71285(10) 0.0181(2) Uani 1 1 d . . .
H51 H 0.3005 0.4901 0.6893 0.022 Uiso 1 1 calc R . .
C6 C 0.11901(12) 0.6189(2) 0.69458(12) 0.0287(3) Uani 1 1 d . . .
H63 H 0.0838 0.5809 0.6141 0.043 Uiso 1 1 calc R . .
H62 H 0.0898 0.7393 0.7063 0.043 Uiso 1 1 calc R . .
H61 H 0.0836 0.5418 0.7517 0.043 Uiso 1 1 calc R . .
O1 O 0.79596(10) 0.66333(16) 0.79069(9) 0.0290(2) Uani 1 1 d . . .
O2 O 0.87723(11) 0.67756(16) 0.90809(10) 0.0324(3) Uani 1 1 d . . .
H1 H 0.718(2) 0.687(3) 0.8064(19) 0.038(5) Uiso 1 1 d . . .
H2 H 0.933(2) 0.760(4) 0.893(2) 0.047(6) Uiso 1 1 d . . .
H11 H 0.210(2) 0.836(3) 0.8815(17) 0.035(5) Uiso 1 1 d . . .
H12 H 0.3333(19) 0.813(3) 0.9689(19) 0.033(5) Uiso 1 1 d . . .
H13 H 0.352(2) 0.889(4) 0.863(2) 0.045(6) Uiso 1 1 d . . .

loop_
_atom_site_aniso_label
_atom_site_aniso_U_11
_atom_site_aniso_U_22
_atom_site_aniso_U_33
_atom_site_aniso_U_23
_atom_site_aniso_U_13
_atom_site_aniso_U_12
O3 0.0163(4) 0.0210(4) 0.0278(5) -0.0018(4) 0.0017(3) -0.0008(3)
O4 0.0153(4) 0.0190(4) 0.0384(5) 0.0026(4) 0.0043(3) 0.0038(3)
N1 0.0158(5) 0.0193(5) 0.0213(5) -0.0015(4) 0.0019(4) 0.0040(4)
C1 0.0136(5) 0.0214(6) 0.0171(5) 0.0002(4) 0.0014(4) 0.0023(4)
C2 0.0127(4) 0.0149(5) 0.0193(5) 0.0004(4) 0.0026(4) 0.0015(4)
C3 0.0490(9) 0.0461(10) 0.0208(6) 0.0023(6) 0.0023(6) -0.0073(8)
C4 0.0308(6) 0.0270(6) 0.0209(6) 0.0034(5) 0.0017(5) -0.0065(6)
C5 0.0162(5) 0.0178(6) 0.0195(5) -0.0010(5) 0.0003(4) 0.0000(4)
C6 0.0163(5) 0.0369(8) 0.0312(6) -0.0033(6) -0.0025(5) 0.0000(6)
O1 0.0239(5) 0.0303(5) 0.0342(5) -0.0042(4) 0.0090(4) -0.0027(4)
O2 0.0232(5) 0.0304(5) 0.0423(6) 0.0094(5) -0.0005(4) -0.0055(4)

loop_
_atom_type_symbol
_atom_type_description
_atom_type_scat_dispersion_real
_atom_type_scat_dispersion_imag
_atom_type_scat_source
C C 0.0033 0.0016 'International Tables Vol C Tables 4.2.6.8 and 6.1.1.4'
H H 0.0000 0.0000 'International Tables Vol C Tables 4.2.6.8 and 6.1.1.4'
N N 0.0061 0.0033 'International Tables Vol C Tables 4.2.6.8 and 6.1.1.4'
O O 0.0106 0.0060 'International Tables Vol C Tables 4.2.6.8 and 6.1.1.4'

loop_
_geom_angle_atom_site_label_1
_geom_angle_atom_site_label_2
_geom_angle_atom_site_label_3
_geom_angle
_geom_angle_site_symmetry_1
_geom_angle_site_symmetry_3
_geom_angle_publ_flag
C2 N1 H11 113.3(14) . . ?
C2 N1 H12 109.7(15) . . ?
H11 N1 H12 107.7(17) . . ?
C2 N1 H13 110.5(17) . . ?
H11 N1 H13 112(2) . . ?
H12 N1 H13 103(2) . . ?
O4 C1 O3 126.02(11) . . ?
O4 C1 C2 116.83(10) . . ?
O3 C1 C2 117.11(11) . . ?
N1 C2 C1 108.11(9) . . ?
N1 C2 C5 112.82(10) . . ?
C1 C2 C5 110.45(9) . . ?
N1 C2 H21 108.5 . . ?
C1 C2 H21 108.5 . . ?
C5 C2 H21 108.5 . . ?
C4 C3 H33 109.5 . . ?
C4 C3 H32 109.5 . . ?
H33 C3 H32 109.5 . . ?
C4 C3 H31 109.5 . . ?
H33 C3 H31 109.5 . . ?
H32 C3 H31 109.5 . . ?
C3 C4 C5 113.10(12) . . ?
C3 C4 H42 109.0 . . ?
C5 C4 H42 109.0 . . ?
C3 C4 H41 109.0 . . ?
C5 C4 H41 109.0 . . ?
H42 C4 H41 107.8 . . ?
C6 C5 C4 112.50(11) . . ?
C6 C5 C2 110.79(10) . . ?
C4 C5 C2 112.33(10) . . ?
C6 C5 H51 106.9 . . ?
C4 C5 H51 106.9 . . ?
C2 C5 H51 106.9 . . ?
C5 C6 H63 109.5 . . ?
C5 C6 H62 109.5 . . ?
H63 C6 H62 109.5 . . ?
C5 C6 H61 109.5 . . ?
H63 C6 H61 109.5 . . ?
H62 C6 H61 109.5 . . ?
O2 O1 H1 101.1(14) . . ?
O1 O2 H2 98.9(15) . . ?

loop_
_geom_bond_atom_site_label_1
_geom_bond_atom_site_label_2
_geom_bond_distance
_geom_bond_site_symmetry_2
_geom_bond_publ_flag
O3 C1 1.2560(16) . ?
O4 C1 1.2506(16) . ?
N1 C2 1.4947(16) . ?
N1 H11 0.94(2) . ?
N1 H12 0.89(2) . ?
N1 H13 0.87(3) . ?
C1 C2 1.5403(15) . ?
C2 C5 1.5421(15) . ?
C2 H21 1.0000 . ?
C3 C4 1.527(2) . ?
C3 H33 0.9800 . ?
C3 H32 0.9800 . ?
C3 H31 0.9800 . ?
C4 C5 1.5309(18) . ?
C4 H42 0.9900 . ?
C4 H41 0.9900 . ?
C5 C6 1.5300(16) . ?
C5 H51 1.0000 . ?
C6 H63 0.9800 . ?
C6 H62 0.9800 . ?
C6 H61 0.9800 . ?
O1 O2 1.4673(16) . ?
O1 H1 0.84(2) . ?
O2 H2 0.87(3) . ?

loop_
_geom_hbond_atom_site_label_D
_geom_hbond_atom_site_label_H
_geom_hbond_atom_site_label_A
_geom_hbond_distance_DH
_geom_hbond_distance_HA
_geom_hbond_distance_DA
_geom_hbond_angle_DHA
_geom_hbond_site_symmetry_A
O1 H1 O3 0.84(2) 1.88(2) 2.7072(15) 168(2) .
O2 H2 O4 0.87(3) 1.82(3) 2.6781(16) 172(2) 3
N1 H11 O4 0.94(2) 1.97(2) 2.8892(15) 166(2) 3_455
N1 H12 O3 0.89(2) 2.01(2) 2.8561(15) 158(2) 2_657
N1 H13 O1 0.87(3) 2.29(3) 2.9435(18) 132(2) 3_455
N1 H13 O2 0.87(3) 2.27(3) 2.9128(19) 130(2) 3_455

loop_
_geom_torsion_atom_site_label_1
_geom_torsion_atom_site_label_2
_geom_torsion_atom_site_label_3
_geom_torsion_atom_site_label_4
_geom_torsion
_geom_torsion_site_symmetry_1
_geom_torsion_site_symmetry_2
_geom_torsion_site_symmetry_3
_geom_torsion_site_symmetry_4
_geom_torsion_publ_flag
O4 C1 C2 N1 159.11(10) . . . . ?
O3 C1 C2 N1 -22.93(14) . . . . ?
O4 C1 C2 C5 -77.02(13) . . . . ?
O3 C1 C2 C5 100.94(12) . . . . ?
C3 C4 C5 C6 -65.69(16) . . . . ?
C3 C4 C5 C2 168.46(13) . . . . ?
N1 C2 C5 C6 -64.40(13) . . . . ?
C1 C2 C5 C6 174.48(11) . . . . ?
N1 C2 C5 C4 62.37(13) . . . . ?
C1 C2 C5 C4 -58.75(13) . . . . ?
H1 O1 O2 H2 -120(2) . . . . ?
